data_1513493
loop_
_publ_author_name
'Ou-Yang, Jiang-Kun'
'Zhang, Yan-Yan'
'He, Meng-Lan'
'Li, Jiang-Tao'
'Li, Xiaopeng'
'Zhao, Xiao-Li'
'Wang, Cui-Hong'
'Yu, Yihua'
'Wang, De-Xian'
'Xu, Lin'
'Yang, Hai-Bo'

_publ_section_title
;
 Unexpected Self-Assembly of Chiral Triangles from 90\% Chiral Di-Pt(II)
 Acceptors.
;
_journal_issue 3
_journal_name_full 'Organic letters'
_journal_page_first 664
_journal_page_last 667
_journal_paper_doi 10.1021/ol4032649
_journal_volume 16
_journal_year 2014
_chemical_formula_sum 'C23 H38 N O4 P2 Pt'
_chemical_formula_weight 649.57
_chemical_name_systematic
; 
 ? 
;
_space_group_IT_number 5
_symmetry_cell_setting monoclinic
_symmetry_space_group_name_Hall 'C 2y'
_symmetry_space_group_name_H-M 'C 1 2 1'
_atom_sites_solution_hydrogens geom
_atom_sites_solution_primary direct
_atom_sites_solution_secondary difmap
_audit_creation_method SHELXL-97
_cell_angle_alpha 90.00
_cell_angle_beta 92.122(3)
_cell_angle_gamma 90.00
_cell_formula_units_Z 4
_cell_length_a 26.727(4)
_cell_length_b 9.8065(13)
_cell_length_c 10.1143(13)
_cell_measurement_temperature 296(2)
_cell_volume 2649.1(6)
_computing_structure_refinement 'SHELXL-97 (Sheldrick, 2008)'
_computing_structure_solution 'SHELXS-97 (Sheldrick, 2008)'
_diffrn_ambient_temperature 296(2)
_diffrn_measured_fraction_theta_full 0.993
_diffrn_measured_fraction_theta_max 0.993
_diffrn_radiation_monochromator graphite
_diffrn_radiation_source 'fine-focus sealed tube'
_diffrn_radiation_type MoK\a
_diffrn_radiation_wavelength 0.71073
_diffrn_reflns_av_R_equivalents 0.0274
_diffrn_reflns_av_sigmaI/netI 0.0355
_diffrn_reflns_limit_h_max 25
_diffrn_reflns_limit_h_min -31
_diffrn_reflns_limit_k_max 11
_diffrn_reflns_limit_k_min -11
_diffrn_reflns_limit_l_max 12
_diffrn_reflns_limit_l_min -12
_diffrn_reflns_number 15336
_diffrn_reflns_theta_full 25.01
_diffrn_reflns_theta_max 25.01
_diffrn_reflns_theta_min 2.01
_exptl_absorpt_coefficient_mu 5.444
_exptl_absorpt_correction_T_max 0.3109
_exptl_absorpt_correction_T_min 0.1640
_exptl_absorpt_correction_type multi-scan
_exptl_crystal_colour colorless
_exptl_crystal_density_diffrn 1.629
_exptl_crystal_density_method 'not measured'
_exptl_crystal_description block
_exptl_crystal_F_000 1292
_exptl_crystal_size_max 0.52
_exptl_crystal_size_mid 0.32
_exptl_crystal_size_min 0.28
_refine_diff_density_max 1.533
_refine_diff_density_min -0.578
_refine_diff_density_rms 0.123
_refine_ls_abs_structure_details 'Flack H D (1983), Acta Cryst. A39, 876-881'
_refine_ls_abs_structure_Flack 0.038(16)
_refine_ls_extinction_method none
_refine_ls_goodness_of_fit_ref 1.072
_refine_ls_hydrogen_treatment constr
_refine_ls_matrix_type full
_refine_ls_number_parameters 280
_refine_ls_number_reflns 4454
_refine_ls_number_restraints 193
_refine_ls_restrained_S_all 1.106
_refine_ls_R_factor_all 0.0369
_refine_ls_R_factor_gt 0.0350
_refine_ls_shift/su_max 0.001
_refine_ls_shift/su_mean 0.000
_refine_ls_structure_factor_coef Fsqd
_refine_ls_weighting_details 'calc w=1/[\s^2^(Fo^2^)+(0.0551P)^2^+9.0699P] where P=(Fo^2^+2Fc^2^)/3'
_refine_ls_weighting_scheme calc
_refine_ls_wR_factor_gt 0.0927
_refine_ls_wR_factor_ref 0.0942
_reflns_number_gt 4248
_reflns_number_total 4454
_reflns_threshold_expression >2sigma(I)
_cod_data_source_file ol4032649_si_003.cif
_cod_data_source_block z
_cod_depositor_comments
;
The following automatic conversions were performed:

'_symmetry_cell_setting' value 'Monoclinic' changed to 'monoclinic'
according to
/usr/data/users/saulius/automatic-downloads/current/ACS/lib/dictionaries/cif_core.dic
dictionary named 'cif_core.dic' version 2.4.2 from 2011-04-26.

Automatic conversion script
Id: cif_fix_values 2281 2013-09-26 08:29:07Z andrius 
;
_cod_original_sg_symbol_H-M C2
_cod_database_code 1513493

loop_
_symmetry_equiv_pos_as_xyz
'x, y, z'
'-x, y, -z'
'x+1/2, y+1/2, z'
'-x+1/2, y+1/2, -z'

loop_
_atom_site_label
_atom_site_type_symbol
_atom_site_fract_x
_atom_site_fract_y
_atom_site_fract_z
_atom_site_U_iso_or_equiv
_atom_site_adp_type
_atom_site_occupancy
_atom_site_symmetry_multiplicity
_atom_site_calc_flag
_atom_site_refinement_flags
Pt1 Pt 0.127002(8) -0.01655(13) 0.24651(2) 0.04447(11) Uani 1 1 d U
P1 P 0.10868(17) -0.1910(4) 0.3875(4) 0.0814(10) Uani 1 1 d U
P2 P 0.15544(15) 0.1590(4) 0.1158(4) 0.0673(9) Uani 1 1 d U
O1 O 0.0158(2) 0.0280(6) 0.3431(5) 0.0531(14) Uani 1 1 d U
O2 O 0.0951(4) -0.1329(11) -0.0225(10) 0.104(3) Uani 1 1 d U
O3 O 0.1497(5) -0.3002(16) -0.0451(13) 0.137(4) Uani 1 1 d U
O4 O 0.1565(4) -0.1586(9) 0.1112(9) 0.062(2) Uani 1 1 d U
N1 N 0.1324(5) -0.1970(14) 0.0132(12) 0.092(3) Uani 1 1 d U
C1 C 0.1120(3) 0.2972(8) 0.5422(8) 0.0444(17) Uani 1 1 d U
C2 C 0.1447(4) 0.3825(10) 0.6182(9) 0.059(2) Uani 1 1 d U
H2A H 0.1791 0.3755 0.6091 0.071 Uiso 1 1 calc R
C3 C 0.1260(3) 0.4758(17) 0.7053(9) 0.069(2) Uani 1 1 d U
H3A H 0.1474 0.5350 0.7515 0.083 Uiso 1 1 calc R
C4 C 0.0750(3) 0.4806(15) 0.7234(8) 0.0614(18) Uani 1 1 d U
H4A H 0.0628 0.5421 0.7843 0.074 Uiso 1 1 calc R
C5 C 0.0420(4) 0.3978(9) 0.6545(8) 0.057(2) Uani 1 1 d U
H5A H 0.0079 0.4027 0.6699 0.068 Uiso 1 1 calc R
C6 C 0.0598(3) 0.3044(8) 0.5593(7) 0.0420(16) Uani 1 1 d U
C7 C 0.0272(3) 0.2121(8) 0.4886(8) 0.0421(16) Uani 1 1 d U
C8 C 0.0478(3) 0.1229(8) 0.3990(7) 0.0415(16) Uani 1 1 d U
C9 C 0.0967(4) 0.1239(12) 0.3679(11) 0.054(3) Uani 1 1 d U
C10 C 0.1304(3) 0.1995(9) 0.4473(8) 0.0438(17) Uani 1 1 d U
H10A H 0.1646 0.1873 0.4395 0.053 Uiso 1 1 calc R
C11 C -0.0011(4) 0.0506(13) 0.2083(11) 0.078(3) Uani 1 1 d U
H11A H -0.0232 -0.0218 0.1803 0.117 Uiso 1 1 calc R
H11B H 0.0272 0.0526 0.1526 0.117 Uiso 1 1 calc R
H11C H -0.0185 0.1360 0.2018 0.117 Uiso 1 1 calc R
C12 C 0.1530(8) -0.324(2) 0.377(2) 0.147(7) Uani 1 1 d DU
H12A H 0.1460 -0.3944 0.4416 0.176 Uiso 1 1 calc R
H12B H 0.1508 -0.3650 0.2899 0.176 Uiso 1 1 calc R
C13 C 0.2051(9) -0.269(3) 0.404(3) 0.199(12) Uani 1 1 d DU
H13A H 0.2288 -0.3424 0.4043 0.298 Uiso 1 1 calc R
H13B H 0.2066 -0.2241 0.4884 0.298 Uiso 1 1 calc R
H13C H 0.2129 -0.2047 0.3361 0.298 Uiso 1 1 calc R
C14 C 0.0506(10) -0.298(3) 0.350(2) 0.175(9) Uani 1 1 d DU
H14A H 0.0537 -0.3847 0.3955 0.210 Uiso 1 1 calc R
H14B H 0.0214 -0.2514 0.3822 0.210 Uiso 1 1 calc R
C15 C 0.0435(9) -0.322(3) 0.204(2) 0.159(8) Uani 1 1 d DU
H15A H 0.0135 -0.3745 0.1869 0.239 Uiso 1 1 calc R
H15B H 0.0717 -0.3720 0.1723 0.239 Uiso 1 1 calc R
H15C H 0.0407 -0.2366 0.1584 0.239 Uiso 1 1 calc R
C16 C 0.0885(6) -0.1657(17) 0.5469(14) 0.101(4) Uani 1 1 d DU
H16A H 0.0606 -0.1026 0.5449 0.121 Uiso 1 1 calc R
H16B H 0.0772 -0.2516 0.5829 0.121 Uiso 1 1 calc R
C17 C 0.1307(7) -0.109(2) 0.634(2) 0.151(7) Uani 1 1 d DU
H17A H 0.1191 -0.0949 0.7218 0.227 Uiso 1 1 calc R
H17B H 0.1418 -0.0240 0.5986 0.227 Uiso 1 1 calc R
H17C H 0.1581 -0.1727 0.6375 0.227 Uiso 1 1 calc R
C18 C 0.1915(8) 0.288(3) 0.178(2) 0.150(7) Uani 1 1 d DU
H18A H 0.1989 0.3527 0.1093 0.180 Uiso 1 1 calc R
H18B H 0.1743 0.3353 0.2475 0.180 Uiso 1 1 calc R
C19 C 0.2392(10) 0.223(3) 0.234(3) 0.219(14) Uani 1 1 d DU
H19A H 0.2607 0.2922 0.2713 0.328 Uiso 1 1 calc R
H19B H 0.2560 0.1774 0.1637 0.328 Uiso 1 1 calc R
H19C H 0.2312 0.1580 0.3006 0.328 Uiso 1 1 calc R
C20 C 0.1074(8) 0.217(2) 0.001(2) 0.140(7) Uani 1 1 d DU
H20A H 0.1229 0.2532 -0.0771 0.168 Uiso 1 1 calc R
H20B H 0.0868 0.1399 -0.0271 0.168 Uiso 1 1 calc R
C21 C 0.0744(7) 0.3248(19) 0.0568(18) 0.125(6) Uani 1 1 d DU
H21A H 0.0513 0.3571 -0.0110 0.187 Uiso 1 1 calc R
H21B H 0.0946 0.3993 0.0893 0.187 Uiso 1 1 calc R
H21C H 0.0561 0.2869 0.1281 0.187 Uiso 1 1 calc R
C22 C 0.1896(9) 0.067(2) -0.027(2) 0.154(7) Uani 1 1 d DU
H22A H 0.2133 0.0021 0.0115 0.184 Uiso 1 1 calc R
H22B H 0.1650 0.0159 -0.0800 0.184 Uiso 1 1 calc R
C23 C 0.2174(13) 0.161(4) -0.118(3) 0.267(16) Uani 1 1 d DU
H23A H 0.2337 0.1074 -0.1835 0.401 Uiso 1 1 calc R
H23B H 0.2419 0.2118 -0.0674 0.401 Uiso 1 1 calc R
H23C H 0.1941 0.2222 -0.1612 0.401 Uiso 1 1 calc R

loop_
_atom_site_aniso_label
_atom_site_aniso_U_11
_atom_site_aniso_U_22
_atom_site_aniso_U_33
_atom_site_aniso_U_23
_atom_site_aniso_U_13
_atom_site_aniso_U_12
Pt1 0.04228(16) 0.05108(17) 0.04034(15) -0.00431(19) 0.00552(9) -0.0023(2)
P1 0.0916(18) 0.0737(16) 0.0805(16) 0.0106(13) 0.0273(14) 0.0021(14)
P2 0.0598(15) 0.0733(16) 0.0693(15) 0.0182(12) 0.0095(11) -0.0027(12)
O1 0.053(2) 0.054(2) 0.052(2) -0.0047(15) 0.0037(16) -0.0047(16)
O2 0.104(3) 0.105(3) 0.102(3) -0.005(2) 0.000(2) 0.001(2)
O3 0.137(5) 0.137(5) 0.136(5) -0.007(2) 0.007(2) 0.002(2)
O4 0.060(3) 0.065(3) 0.062(3) -0.0068(18) 0.0046(18) 0.0029(19)
N1 0.094(4) 0.093(4) 0.090(3) -0.007(2) 0.005(2) 0.000(2)
C1 0.045(2) 0.045(2) 0.044(2) 0.0006(18) 0.0022(18) -0.0007(18)
C2 0.059(3) 0.059(3) 0.059(3) -0.0013(19) 0.0004(19) -0.0012(19)
C3 0.070(3) 0.069(3) 0.069(3) 0.000(2) -0.0007(18) -0.001(2)
C4 0.064(2) 0.060(2) 0.060(2) -0.004(2) 0.0007(18) 0.000(2)
C5 0.057(3) 0.055(3) 0.058(3) -0.0024(19) 0.0034(19) 0.0004(19)
C6 0.042(2) 0.040(2) 0.043(2) 0.0007(17) -0.0005(18) -0.0002(18)
C7 0.042(2) 0.041(2) 0.043(2) -0.0001(17) 0.0027(18) -0.0014(18)
C8 0.040(2) 0.041(2) 0.043(2) -0.0001(17) 0.0020(18) -0.0038(18)
C9 0.053(3) 0.059(3) 0.050(3) -0.0011(19) 0.0033(19) -0.0028(19)
C10 0.041(2) 0.046(2) 0.045(2) -0.0011(18) 0.0013(18) -0.0001(18)
C11 0.077(3) 0.078(3) 0.077(3) -0.002(2) 0.000(2) -0.002(2)
C12 0.147(7) 0.146(7) 0.147(7) 0.001(2) 0.008(2) 0.001(2)
C13 0.199(12) 0.199(12) 0.198(12) 0.000(2) 0.007(2) 0.001(2)
C14 0.175(10) 0.175(10) 0.176(10) 0.001(2) 0.007(2) -0.001(2)
C15 0.159(8) 0.158(8) 0.160(8) -0.001(2) 0.006(2) -0.001(2)
C16 0.103(5) 0.100(5) 0.101(4) 0.004(2) 0.007(2) 0.002(2)
C17 0.152(7) 0.151(7) 0.151(7) 0.001(2) 0.006(2) 0.001(2)
C18 0.150(7) 0.150(7) 0.150(7) 0.000(2) 0.006(2) -0.001(2)
C19 0.218(14) 0.219(14) 0.218(14) 0.000(2) 0.009(2) -0.001(2)
C20 0.140(8) 0.141(8) 0.140(8) 0.001(2) 0.005(2) 0.000(2)
C21 0.125(6) 0.125(6) 0.126(6) 0.001(2) 0.005(2) 0.001(2)
C22 0.154(8) 0.154(8) 0.152(8) 0.002(2) 0.007(2) 0.000(2)
C23 0.267(16) 0.267(16) 0.267(16) 0.000(2) 0.010(2) -0.001(2)

loop_
_atom_type_symbol
_atom_type_description
_atom_type_scat_dispersion_real
_atom_type_scat_dispersion_imag
_atom_type_scat_source
C C 0.0033 0.0016 'International Tables Vol C Tables 4.2.6.8 and 6.1.1.4'
H H 0.0000 0.0000 'International Tables Vol C Tables 4.2.6.8 and 6.1.1.4'
O O 0.0106 0.0060 'International Tables Vol C Tables 4.2.6.8 and 6.1.1.4'
P P 0.1023 0.0942 'International Tables Vol C Tables 4.2.6.8 and 6.1.1.4'
Pt Pt -1.7033 8.3905 'International Tables Vol C Tables 4.2.6.8 and 6.1.1.4'
N N 0.0061 0.0033 'International Tables Vol C Tables 4.2.6.8 and 6.1.1.4'

loop_
_geom_angle_atom_site_label_1
_geom_angle_atom_site_label_2
_geom_angle_atom_site_label_3
_geom_angle
_geom_angle_site_symmetry_3
C9 Pt1 O4 177.0(4) .
C9 Pt1 P1 91.8(3) .
O4 Pt1 P1 90.2(3) .
C9 Pt1 P2 89.3(4) .
O4 Pt1 P2 89.0(2) .
P1 Pt1 P2 172.91(17) .
C16 P1 C12 113.0(9) .
C16 P1 C14 89.2(8) .
C12 P1 C14 97.2(11) .
C16 P1 Pt1 123.5(6) .
C12 P1 Pt1 110.9(8) .
C14 P1 Pt1 118.7(8) .
C18 P2 C20 112.8(11) .
C18 P2 C22 110.1(11) .
C20 P2 C22 90.5(10) .
C18 P2 Pt1 122.3(8) .
C20 P2 Pt1 111.3(8) .
C22 P2 Pt1 104.6(7) .
C8 O1 C11 117.1(7) .
N1 O4 Pt1 121.9(9) .
O4 N1 O2 118.7(12) .
O4 N1 O3 115.7(12) .
O2 N1 O3 125.5(13) .
C6 C1 C2 119.8(8) .
C6 C1 C10 118.2(7) .
C2 C1 C10 122.1(8) .
C3 C2 C1 120.6(9) .
C3 C2 H2A 119.7 .
C1 C2 H2A 119.7 .
C2 C3 C4 119.4(11) .
C2 C3 H3A 120.3 .
C4 C3 H3A 120.3 .
C5 C4 C3 122.1(11) .
C5 C4 H4A 118.9 .
C3 C4 H4A 118.9 .
C4 C5 C6 120.0(9) .
C4 C5 H5A 120.0 .
C6 C5 H5A 120.0 .
C1 C6 C5 118.1(7) .
C1 C6 C7 119.6(7) .
C5 C6 C7 122.2(7) .
C8 C7 C6 118.4(7) .
C8 C7 C7 121.2(7) 2_556
C6 C7 C7 120.4(7) 2_556
C9 C8 O1 120.1(8) .
C9 C8 C7 123.8(8) .
O1 C8 C7 116.0(7) .
C8 C9 C10 118.5(10) .
C8 C9 Pt1 122.9(8) .
C10 C9 Pt1 116.4(8) .
C9 C10 C1 120.2(8) .
C9 C10 H10A 119.9 .
C1 C10 H10A 119.9 .
O1 C11 H11A 109.5 .
O1 C11 H11B 109.5 .
H11A C11 H11B 109.5 .
O1 C11 H11C 109.5 .
H11A C11 H11C 109.5 .
H11B C11 H11C 109.5 .
C13 C12 P1 109.8(19) .
C13 C12 H12A 109.7 .
P1 C12 H12A 109.7 .
C13 C12 H12B 109.7 .
P1 C12 H12B 109.7 .
H12A C12 H12B 108.2 .
C12 C13 H13A 109.5 .
C12 C13 H13B 109.5 .
H13A C13 H13B 109.5 .
C12 C13 H13C 109.5 .
H13A C13 H13C 109.5 .
H13B C13 H13C 109.5 .
C15 C14 P1 110.9(18) .
C15 C14 H14A 109.5 .
P1 C14 H14A 109.5 .
C15 C14 H14B 109.5 .
P1 C14 H14B 109.5 .
H14A C14 H14B 108.0 .
C14 C15 H15A 109.5 .
C14 C15 H15B 109.5 .
H15A C15 H15B 109.5 .
C14 C15 H15C 109.5 .
H15A C15 H15C 109.5 .
H15B C15 H15C 109.5 .
C17 C16 P1 110.1(13) .
C17 C16 H16A 109.6 .
P1 C16 H16A 109.6 .
C17 C16 H16B 109.6 .
P1 C16 H16B 109.6 .
H16A C16 H16B 108.1 .
C16 C17 H17A 109.5 .
C16 C17 H17B 109.5 .
H17A C17 H17B 109.5 .
C16 C17 H17C 109.5 .
H17A C17 H17C 109.5 .
H17B C17 H17C 109.5 .
C19 C18 P2 106.4(19) .
C19 C18 H18A 110.4 .
P2 C18 H18A 110.4 .
C19 C18 H18B 110.4 .
P2 C18 H18B 110.4 .
H18A C18 H18B 108.6 .
C18 C19 H19A 109.5 .
C18 C19 H19B 109.5 .
H19A C19 H19B 109.5 .
C18 C19 H19C 109.5 .
H19A C19 H19C 109.5 .
H19B C19 H19C 109.5 .
C21 C20 P2 113.2(15) .
C21 C20 H20A 108.9 .
P2 C20 H20A 108.9 .
C21 C20 H20B 108.9 .
P2 C20 H20B 108.9 .
H20A C20 H20B 107.7 .
C20 C21 H21A 109.5 .
C20 C21 H21B 109.5 .
H21A C21 H21B 109.5 .
C20 C21 H21C 109.5 .
H21A C21 H21C 109.5 .
H21B C21 H21C 109.5 .
C23 C22 P2 115(2) .
C23 C22 H22A 108.5 .
P2 C22 H22A 108.5 .
C23 C22 H22B 108.5 .
P2 C22 H22B 108.5 .
H22A C22 H22B 107.5 .
C22 C23 H23A 109.5 .
C22 C23 H23B 109.5 .
H23A C23 H23B 109.5 .
C22 C23 H23C 109.5 .
H23A C23 H23C 109.5 .
H23B C23 H23C 109.5 .

loop_
_geom_bond_atom_site_label_1
_geom_bond_atom_site_label_2
_geom_bond_distance
_geom_bond_site_symmetry_2
Pt1 C9 2.033(12) .
Pt1 O4 2.124(9) .
Pt1 P1 2.291(4) .
Pt1 P2 2.316(4) .
P1 C16 1.737(15) .
P1 C12 1.77(2) .
P1 C14 1.90(3) .
P2 C18 1.70(2) .
P2 C20 1.79(2) .
P2 C22 1.96(2) .
O1 C8 1.373(9) .
O1 C11 1.437(12) .
O2 N1 1.222(14) .
O3 N1 1.268(18) .
O4 N1 1.221(14) .
C1 C6 1.415(11) .
C1 C2 1.416(12) .
C1 C10 1.454(12) .
C2 C3 1.377(16) .
C2 H2A 0.9300 .
C3 C4 1.381(12) .
C3 H3A 0.9300 .
C4 C5 1.371(14) .
C4 H4A 0.9300 .
C5 C6 1.424(12) .
C5 H5A 0.9300 .
C6 C7 1.429(11) .
C7 C8 1.389(11) .
C7 C7 1.479(16) 2_556
C8 C9 1.356(14) .
C9 C10 1.396(14) .
C10 H10A 0.9300 .
C11 H11A 0.9600 .
C11 H11B 0.9600 .
C11 H11C 0.9600 .
C12 C13 1.508(10) .
C12 H12A 0.9700 .
C12 H12B 0.9700 .
C13 H13A 0.9600 .
C13 H13B 0.9600 .
C13 H13C 0.9600 .
C14 C15 1.504(10) .
C14 H14A 0.9700 .
C14 H14B 0.9700 .
C15 H15A 0.9600 .
C15 H15B 0.9600 .
C15 H15C 0.9600 .
C16 C17 1.511(10) .
C16 H16A 0.9700 .
C16 H16B 0.9700 .
C17 H17A 0.9600 .
C17 H17B 0.9600 .
C17 H17C 0.9600 .
C18 C19 1.515(10) .
C18 H18A 0.9700 .
C18 H18B 0.9700 .
C19 H19A 0.9600 .
C19 H19B 0.9600 .
C19 H19C 0.9600 .
C20 C21 1.502(10) .
C20 H20A 0.9700 .
C20 H20B 0.9700 .
C21 H21A 0.9600 .
C21 H21B 0.9600 .
C21 H21C 0.9600 .
C22 C23 1.512(10) .
C22 H22A 0.9700 .
C22 H22B 0.9700 .
C23 H23A 0.9600 .
C23 H23B 0.9600 .
C23 H23C 0.9600 .

loop_
_geom_torsion_atom_site_label_1
_geom_torsion_atom_site_label_2
_geom_torsion_atom_site_label_3
_geom_torsion_atom_site_label_4
_geom_torsion
_geom_torsion_site_symmetry_1
_geom_torsion_site_symmetry_4
C9 Pt1 P1 C16 -10.8(7) . .
O4 Pt1 P1 C16 171.4(7) . .
P2 Pt1 P1 C16 87.8(15) . .
C9 Pt1 P1 C12 -149.7(9) . .
O4 Pt1 P1 C12 32.5(8) . .
P2 Pt1 P1 C12 -51.1(16) . .
C9 Pt1 P1 C14 99.1(10) . .
O4 Pt1 P1 C14 -78.6(10) . .
P2 Pt1 P1 C14 -162.3(15) . .
C9 Pt1 P2 C18 54.5(10) . .
O4 Pt1 P2 C18 -127.9(10) . .
P1 Pt1 P2 C18 -44.2(17) . .
C9 Pt1 P2 C20 -83.2(7) . .
O4 Pt1 P2 C20 94.3(7) . .
P1 Pt1 P2 C20 178.0(14) . .
C9 Pt1 P2 C22 -179.6(8) . .
O4 Pt1 P2 C22 -2.1(8) . .
P1 Pt1 P2 C22 81.6(16) . .
C9 Pt1 O4 N1 -32(10) . .
P1 Pt1 O4 N1 100.5(10) . .
P2 Pt1 O4 N1 -86.6(10) . .
Pt1 O4 N1 O2 15.0(18) . .
Pt1 O4 N1 O3 -166.8(10) . .
C6 C1 C2 C3 -2.2(14) . .
C10 C1 C2 C3 178.7(10) . .
C1 C2 C3 C4 3.4(17) . .
C2 C3 C4 C5 -1.9(18) . .
C3 C4 C5 C6 -0.9(16) . .
C2 C1 C6 C5 -0.5(12) . .
C10 C1 C6 C5 178.5(8) . .
C2 C1 C6 C7 -176.1(8) . .
C10 C1 C6 C7 3.0(11) . .
C4 C5 C6 C1 2.1(13) . .
C4 C5 C6 C7 177.5(9) . .
C1 C6 C7 C8 -3.7(11) . .
C5 C6 C7 C8 -179.0(7) . .
C1 C6 C7 C7 176.1(7) . 2_556
C5 C6 C7 C7 0.8(12) . 2_556
C11 O1 C8 C9 -76.6(11) . .
C11 O1 C8 C7 104.7(9) . .
C6 C7 C8 C9 -4.5(12) . .
C7 C7 C8 C9 175.7(9) 2_556 .
C6 C7 C8 O1 174.1(7) . .
C7 C7 C8 O1 -5.7(11) 2_556 .
O1 C8 C9 C10 -165.6(8) . .
C7 C8 C9 C10 12.9(14) . .
O1 C8 C9 Pt1 -3.1(12) . .
C7 C8 C9 Pt1 175.5(7) . .
O4 Pt1 C9 C8 70(9) . .
P1 Pt1 C9 C8 -61.8(8) . .
P2 Pt1 C9 C8 125.2(9) . .
O4 Pt1 C9 C10 -127(9) . .
P1 Pt1 C9 C10 101.1(8) . .
P2 Pt1 C9 C10 -71.9(8) . .
C8 C9 C10 C1 -13.1(14) . .
Pt1 C9 C10 C1 -176.8(6) . .
C6 C1 C10 C9 5.4(13) . .
C2 C1 C10 C9 -175.6(9) . .
C16 P1 C12 C13 -87.8(19) . .
C14 P1 C12 C13 -179.9(19) . .
Pt1 P1 C12 C13 55.7(19) . .
C16 P1 C14 C15 167(2) . .
C12 P1 C14 C15 -80(2) . .
Pt1 P1 C14 C15 38(2) . .
C12 P1 C16 C17 68.5(16) . .
C14 P1 C16 C17 166.0(16) . .
Pt1 P1 C16 C17 -69.6(15) . .
C20 P2 C18 C19 -161.1(19) . .
C22 P2 C18 C19 -62(2) . .
Pt1 P2 C18 C19 62(2) . .
C18 P2 C20 C21 -55.0(19) . .
C22 P2 C20 C21 -167.2(16) . .
Pt1 P2 C20 C21 86.9(16) . .
C18 P2 C22 C23 -40(2) . .
C20 P2 C22 C23 75(2) . .
Pt1 P2 C22 C23 -173(2) . .
